data_7021430
loop_
_publ_author_name
'Yan, Wei-Hong'
'Bao, Song-Song'
'Huang, Jian'
'Ren, Min'
'Sheng, Xiao-Li'
'Cai, Zhong-Sheng'
'Lu, Chang-Sheng'
'Meng, Qing-Jin'
'Zheng, Li-Min'

_publ_section_title
;
 Co(ii) and Ni(ii) complexes based on
 anthraquinone-1,4,5,8-tetracarboxylic acid (H4AQTC): canted
 antiferromagnetism and slow magnetization relaxation in
 {[Co2(AQTC)(H2O)6]&#x00B7;6H2O}.
;
_journal_issue 23
_journal_name_full 'Dalton transactions (Cambridge, England : 2003)'
_journal_page_first 8241
_journal_page_last 8248
_journal_paper_doi 10.1039/c3dt50381j
_journal_volume 42
_journal_year 2013
_chemical_formula_moiety 'C18 H16 Co2 O16, 6(H2 O)'
_chemical_formula_sum 'C18 H28 Co2 O22'
_chemical_formula_weight 714.26
_chemical_name_systematic
;
?
;
_space_group_IT_number 14
_symmetry_cell_setting monoclinic
_symmetry_space_group_name_Hall '-P 2ybc'
_symmetry_space_group_name_H-M 'P 1 21/c 1'
_atom_sites_solution_hydrogens geom
_atom_sites_solution_primary direct
_atom_sites_solution_secondary difmap
_audit_creation_method SHELXL-97
_cell_angle_alpha 90.00
_cell_angle_beta 99.6070(10)
_cell_angle_gamma 90.00
_cell_formula_units_Z 4
_cell_length_a 10.5379(12)
_cell_length_b 32.858(4)
_cell_length_c 7.9030(9)
_cell_measurement_temperature 296(2)
_cell_measurement_theta_max 27.5
_cell_measurement_theta_min 2.5
_cell_volume 2698.1(5)
_computing_cell_refinement SMART
_computing_data_collection 'SMART (Bruker, 2000)'
_computing_data_reduction 'SAINT (Bruker, 2000)'
_computing_molecular_graphics SHELXTL
_computing_publication_material SHELXTL
_computing_structure_refinement SHELXTL
_computing_structure_solution 'SHELXTL (Bruker, 2000)'
_diffrn_ambient_temperature 296(2)
_diffrn_measured_fraction_theta_full 0.995
_diffrn_measured_fraction_theta_max 0.995
_diffrn_radiation_monochromator graphite
_diffrn_radiation_source 'fine-focus sealed tube'
_diffrn_radiation_type MoK\a
_diffrn_radiation_wavelength 0.71073
_diffrn_reflns_av_R_equivalents 0.0664
_diffrn_reflns_av_sigmaI/netI 0.0574
_diffrn_reflns_limit_h_max 12
_diffrn_reflns_limit_h_min -12
_diffrn_reflns_limit_k_max 33
_diffrn_reflns_limit_k_min -40
_diffrn_reflns_limit_l_max 9
_diffrn_reflns_limit_l_min -9
_diffrn_reflns_number 21199
_diffrn_reflns_theta_full 26.00
_diffrn_reflns_theta_max 26.00
_diffrn_reflns_theta_min 1.24
_exptl_absorpt_coefficient_mu 1.328
_exptl_absorpt_correction_T_max 0.787
_exptl_absorpt_correction_T_min 0.764
_exptl_absorpt_correction_type multi-scan
_exptl_absorpt_process_details 'SADABS(Bruker, 2000)'
_exptl_crystal_colour .pink'
_exptl_crystal_density_diffrn 1.758
_exptl_crystal_density_method 'not measured'
_exptl_crystal_description block
_exptl_crystal_F_000 1464
_exptl_crystal_size_max 0.21
_exptl_crystal_size_mid 0.2
_exptl_crystal_size_min 0.18
_refine_diff_density_max 1.428
_refine_diff_density_min -0.966
_refine_diff_density_rms 0.106
_refine_ls_extinction_method none
_refine_ls_goodness_of_fit_ref 1.057
_refine_ls_hydrogen_treatment constr
_refine_ls_matrix_type full
_refine_ls_number_parameters 382
_refine_ls_number_reflns 5268
_refine_ls_number_restraints 0
_refine_ls_restrained_S_all 1.057
_refine_ls_R_factor_all 0.0613
_refine_ls_R_factor_gt 0.0488
_refine_ls_shift/su_max 0.007
_refine_ls_shift/su_mean 0.001
_refine_ls_structure_factor_coef Fsqd
_refine_ls_weighting_details 'calc w=1/[\s^2^(Fo^2^)+(0.0436P)^2^+6.7639P] where P=(Fo^2^+2Fc^2^)/3'
_refine_ls_weighting_scheme calc
_refine_ls_wR_factor_gt 0.1222
_refine_ls_wR_factor_ref 0.1292
_reflns_number_gt 4185
_reflns_number_total 5268
_reflns_threshold_expression >2sigma(I)
_cod_data_source_file c3dt50381j.txt
_cod_data_source_block 1
_cod_depositor_comments
;
The following automatic conversions were performed:

'_symmetry_cell_setting' value 'Monoclinic' changed to 'monoclinic'
according to /home/saulius/struct/CIF-dictionaries/cif_core.dic
dictionary named 'cif_core.dic' version 2.4.2 from 2011-04-26.

Automatic conversion script
Id: cif_fix_values 1891 2012-01-12 08:04:46Z andrius 
;
_cod_original_sg_symbol_H-M 'P 21/c'
_cod_database_code 7021430

loop_
_symmetry_equiv_pos_as_xyz
'x, y, z'
'-x, y+1/2, -z+1/2'
'-x, -y, -z'
'x, -y-1/2, z-1/2'

loop_
_atom_site_label
_atom_site_type_symbol
_atom_site_fract_x
_atom_site_fract_y
_atom_site_fract_z
_atom_site_U_iso_or_equiv
_atom_site_adp_type
_atom_site_occupancy
_atom_site_symmetry_multiplicity
_atom_site_calc_flag
_atom_site_refinement_flags
Co1 Co -0.48049(4) 0.749817(13) -0.05326(6) 0.00896(14) Uani 1 1 d .
Co2 Co 0.5000 0.5000 0.5000 0.00978(17) Uani 1 2 d S
Co3 Co 0.5000 0.5000 1.0000 0.01025(17) Uani 1 2 d S
C1 C -0.1028(3) 0.70106(10) 0.0924(4) 0.0112(7) Uani 1 1 d .
C2 C -0.0343(3) 0.73709(10) 0.1296(5) 0.0150(7) Uani 1 1 d .
H2 H -0.0699 0.7616 0.0862 0.018 Uiso 1 1 calc R
C3 C 0.0862(3) 0.73667(10) 0.2306(5) 0.0149(7) Uani 1 1 d .
H3 H 0.1300 0.7611 0.2565 0.018 Uiso 1 1 calc R
C4 C 0.1430(3) 0.70029(10) 0.2942(4) 0.0116(7) Uani 1 1 d .
C5 C 0.0767(3) 0.66372(10) 0.2533(4) 0.0113(7) Uani 1 1 d .
C6 C 0.1414(3) 0.62433(10) 0.2986(4) 0.0113(7) Uani 1 1 d .
C7 C 0.0637(3) 0.58634(10) 0.2813(4) 0.0108(7) Uani 1 1 d .
C8 C 0.1185(3) 0.54982(10) 0.3485(4) 0.0116(7) Uani 1 1 d .
C9 C 0.0483(3) 0.51397(10) 0.3162(5) 0.0163(7) Uani 1 1 d .
H9 H 0.0836 0.4895 0.3611 0.020 Uiso 1 1 calc R
C10 C -0.0737(3) 0.51430(10) 0.2179(5) 0.0160(7) Uani 1 1 d .
H10 H -0.1188 0.4900 0.1963 0.019 Uiso 1 1 calc R
C11 C -0.1291(3) 0.55043(10) 0.1514(4) 0.0119(7) Uani 1 1 d .
C12 C -0.0614(3) 0.58687(10) 0.1857(4) 0.0117(7) Uani 1 1 d .
C13 C -0.1250(3) 0.62616(10) 0.1293(4) 0.0113(7) Uani 1 1 d .
C14 C -0.0480(3) 0.66423(10) 0.1556(4) 0.0104(7) Uani 1 1 d .
C15 C -0.2339(3) 0.70400(9) -0.0196(4) 0.0099(7) Uani 1 1 d .
C16 C 0.2730(3) 0.70258(9) 0.4093(4) 0.0110(7) Uani 1 1 d .
C17 C 0.2497(3) 0.54681(10) 0.4588(5) 0.0130(7) Uani 1 1 d .
C18 C -0.2582(3) 0.54709(9) 0.0358(4) 0.0121(7) Uani 1 1 d .
O1 O 0.2584(2) 0.62229(7) 0.3400(3) 0.0165(5) Uani 1 1 d .
O2 O -0.2391(2) 0.62746(7) 0.0712(4) 0.0207(6) Uani 1 1 d .
O3 O -0.3224(2) 0.71804(7) 0.0560(3) 0.0133(5) Uani 1 1 d .
O4 O -0.2464(2) 0.69549(8) -0.1738(3) 0.0160(5) Uani 1 1 d .
O5 O 0.3621(2) 0.71745(7) 0.3374(3) 0.0138(5) Uani 1 1 d .
O6 O 0.2848(2) 0.69334(7) 0.5628(3) 0.0157(5) Uani 1 1 d .
O7 O 0.2654(2) 0.55941(7) 0.6092(3) 0.0161(5) Uani 1 1 d .
O8 O 0.3339(2) 0.52821(7) 0.3889(3) 0.0146(5) Uani 1 1 d .
O9 O -0.2658(2) 0.55153(8) -0.1199(3) 0.0201(6) Uani 1 1 d .
O10 O -0.3518(2) 0.53595(7) 0.1095(3) 0.0154(5) Uani 1 1 d .
O1W O -0.4808(2) 0.77842(7) 0.1963(3) 0.0113(5) Uani 1 1 d .
H1C H -0.5453 0.7941 0.1715 0.017 Uiso 1 1 d R
H1D H -0.4106 0.7913 0.2263 0.017 Uiso 1 1 d R
O2W O -0.3604(2) 0.79493(7) -0.1181(3) 0.0151(5) Uani 1 1 d .
H2C H -0.3505 0.7917 -0.2218 0.023 Uiso 1 1 d R
H2D H -0.3819 0.8195 -0.1049 0.023 Uiso 1 1 d R
O3W O -0.6064(2) 0.70665(7) 0.0123(3) 0.0179(5) Uani 1 1 d .
H3C H -0.5989 0.6816 -0.0110 0.027 Uiso 1 1 d R
H3D H -0.6229 0.7092 0.1135 0.027 Uiso 1 1 d R
O4W O 0.6082(2) 0.54806(7) 0.4247(3) 0.0154(5) Uani 1 1 d .
H4C H 0.6755 0.5536 0.4962 0.023 Uiso 1 1 d R
H4D H 0.6248 0.5457 0.3235 0.023 Uiso 1 1 d R
O5W O 0.4946(2) 0.52865(7) 0.7476(3) 0.0117(5) Uani 1 1 d .
H5C H 0.5624 0.5431 0.7685 0.018 Uiso 1 1 d R
H5D H 0.4272 0.5430 0.7192 0.018 Uiso 1 1 d R
O6W O 0.3663(2) 0.54133(8) 1.0615(3) 0.0185(5) Uani 1 1 d .
H6C H 0.3717 0.5666 1.0401 0.028 Uiso 1 1 d R
H6D H 0.3536 0.5376 1.1638 0.028 Uiso 1 1 d R
O7W O 0.8247(2) 0.57638(8) 0.5991(3) 0.0234(6) Uani 1 1 d .
H7C H 0.8513 0.6008 0.5968 0.035 Uiso 1 1 d R
H7D H 0.8226 0.5700 0.7028 0.035 Uiso 1 1 d R
O8W O 0.3752(3) 0.62214(9) 0.9815(4) 0.0370(8) Uani 1 1 d .
H8C H 0.4401 0.6209 0.9309 0.056 Uiso 1 1 d R
H8D H 0.3085 0.6219 0.9042 0.056 Uiso 1 1 d R
O9W O 0.0963(3) 0.34472(8) 0.3919(4) 0.0298(7) Uani 1 1 d .
H9C H 0.1338 0.3308 0.3240 0.045 Uiso 1 1 d R
H9F H 0.0219 0.3490 0.3348 0.045 Uiso 1 1 d R
O10W O 0.4723(3) 0.36931(9) 0.5760(4) 0.0351(7) Uani 1 1 d .
H10C H 0.5540 0.3698 0.5998 0.053 Uiso 1 1 d R
H10D H 0.4391 0.3920 0.5960 0.053 Uiso 1 1 d R
O11W O 0.8370(3) 0.13240(8) 0.7801(4) 0.0276(7) Uani 1 1 d .
H11C H 0.8198 0.1499 0.8520 0.041 Uiso 1 1 d R
H11D H 0.8306 0.1084 0.8175 0.041 Uiso 1 1 d R
O12W O 0.4485(3) 0.37743(11) 0.2253(5) 0.0483(9) Uani 1 1 d .
H12C H 0.4477 0.3729 0.3310 0.073 Uiso 1 1 d R
H12D H 0.3952 0.3597 0.1769 0.073 Uiso 1 1 d R

loop_
_atom_site_aniso_label
_atom_site_aniso_U_11
_atom_site_aniso_U_22
_atom_site_aniso_U_33
_atom_site_aniso_U_23
_atom_site_aniso_U_13
_atom_site_aniso_U_12
Co1 0.0062(2) 0.0075(2) 0.0126(3) 0.00008(17) -0.00040(18) 0.00150(16)
Co2 0.0063(3) 0.0063(3) 0.0158(3) 0.0003(2) -0.0009(3) 0.0016(2)
Co3 0.0062(3) 0.0071(3) 0.0166(4) 0.0005(2) -0.0006(3) -0.0013(2)
C1 0.0097(16) 0.0096(16) 0.0137(16) 0.0010(13) 0.0009(13) 0.0024(12)
C2 0.0154(17) 0.0083(16) 0.0206(19) 0.0027(13) 0.0009(15) 0.0019(13)
C3 0.0141(17) 0.0077(16) 0.0228(19) 0.0016(14) 0.0033(15) -0.0032(13)
C4 0.0083(16) 0.0116(17) 0.0147(17) -0.0002(13) 0.0011(13) -0.0018(12)
C5 0.0085(15) 0.0086(16) 0.0161(17) 0.0011(13) 0.0001(13) -0.0016(12)
C6 0.0086(16) 0.0120(17) 0.0132(17) -0.0010(13) 0.0014(13) -0.0019(12)
C7 0.0078(15) 0.0089(16) 0.0155(17) -0.0001(13) 0.0016(13) 0.0012(12)
C8 0.0079(15) 0.0098(16) 0.0176(17) 0.0000(13) 0.0033(13) 0.0005(12)
C9 0.0160(18) 0.0071(17) 0.025(2) 0.0010(14) 0.0006(15) 0.0015(13)
C10 0.0148(17) 0.0081(17) 0.025(2) 0.0004(14) 0.0033(15) -0.0020(13)
C11 0.0076(15) 0.0118(17) 0.0162(17) -0.0013(13) 0.0019(13) -0.0018(12)
C12 0.0094(16) 0.0097(17) 0.0158(17) -0.0006(13) 0.0020(13) -0.0015(12)
C13 0.0101(17) 0.0097(17) 0.0142(17) 0.0011(13) 0.0020(14) -0.0011(12)
C14 0.0087(15) 0.0079(16) 0.0151(17) -0.0001(13) 0.0030(13) 0.0016(12)
C15 0.0090(16) 0.0047(15) 0.0154(17) 0.0028(12) 0.0005(13) 0.0026(12)
C16 0.0123(17) 0.0031(15) 0.0172(18) -0.0024(12) 0.0012(14) -0.0009(12)
C17 0.0108(16) 0.0059(16) 0.0217(19) 0.0026(13) 0.0013(14) 0.0014(12)
C18 0.0124(17) 0.0027(15) 0.0208(19) -0.0001(13) 0.0011(14) -0.0014(12)
O1 0.0083(12) 0.0125(13) 0.0272(14) 0.0023(10) -0.0015(10) 0.0008(9)
O2 0.0067(12) 0.0128(13) 0.0390(16) 0.0035(11) -0.0071(11) -0.0002(9)
O3 0.0107(12) 0.0143(12) 0.0143(12) 0.0011(10) 0.0002(10) 0.0065(9)
O4 0.0109(12) 0.0235(14) 0.0136(13) -0.0005(10) 0.0018(10) 0.0057(10)
O5 0.0074(11) 0.0142(12) 0.0188(12) -0.0005(10) -0.0006(10) -0.0054(9)
O6 0.0125(12) 0.0155(13) 0.0173(13) 0.0026(10) -0.0030(10) -0.0047(10)
O7 0.0133(12) 0.0147(13) 0.0192(13) -0.0022(10) -0.0006(10) 0.0041(10)
O8 0.0111(12) 0.0134(12) 0.0182(13) 0.0009(10) -0.0004(10) 0.0046(9)
O9 0.0157(13) 0.0249(14) 0.0189(14) -0.0001(11) 0.0004(11) -0.0100(11)
O10 0.0103(12) 0.0182(13) 0.0169(13) -0.0028(10) 0.0003(10) -0.0064(10)
O1W 0.0082(11) 0.0095(12) 0.0154(12) -0.0004(9) 0.0002(9) 0.0007(9)
O2W 0.0180(13) 0.0114(12) 0.0162(12) -0.0013(9) 0.0036(10) -0.0009(9)
O3W 0.0199(13) 0.0127(12) 0.0211(13) -0.0014(10) 0.0039(11) -0.0052(10)
O4W 0.0134(12) 0.0129(12) 0.0189(13) -0.0017(10) 0.0001(10) -0.0025(9)
O5W 0.0079(11) 0.0078(12) 0.0181(12) -0.0003(9) -0.0019(10) -0.0013(8)
O6W 0.0197(13) 0.0187(14) 0.0174(13) 0.0018(10) 0.0039(11) 0.0069(10)
O7W 0.0268(14) 0.0187(14) 0.0244(14) 0.0010(11) 0.0029(12) -0.0039(11)
O8W 0.0403(19) 0.0336(18) 0.0374(18) -0.0010(14) 0.0076(15) 0.0014(14)
O9W 0.0262(15) 0.0231(15) 0.0422(18) -0.0053(13) 0.0124(13) 0.0005(12)
O10W 0.0204(15) 0.0245(16) 0.058(2) -0.0015(14) 0.0005(14) -0.0002(12)
O11W 0.0270(15) 0.0188(15) 0.0398(17) -0.0016(12) 0.0140(13) 0.0013(11)
O12W 0.036(2) 0.064(3) 0.041(2) 0.0019(17) -0.0017(16) -0.0135(16)

loop_
_atom_type_symbol
_atom_type_description
_atom_type_scat_dispersion_real
_atom_type_scat_dispersion_imag
_atom_type_scat_source
C C 0.0033 0.0016 'International Tables Vol C Tables 4.2.6.8 and 6.1.1.4'
H H 0.0000 0.0000 'International Tables Vol C Tables 4.2.6.8 and 6.1.1.4'
O O 0.0106 0.0060 'International Tables Vol C Tables 4.2.6.8 and 6.1.1.4'
Co Co 0.3494 0.9721 'International Tables Vol C Tables 4.2.6.8 and 6.1.1.4'

loop_
_geom_angle_atom_site_label_1
_geom_angle_atom_site_label_2
_geom_angle_atom_site_label_3
_geom_angle
_geom_angle_site_symmetry_1
_geom_angle_site_symmetry_3
O3 Co1 O5 179.16(10) . 4_475
O3 Co1 O3W 93.20(10) . .
O5 Co1 O3W 87.56(10) 4_475 .
O3 Co1 O2W 88.93(10) . .
O5 Co1 O2W 90.30(10) 4_475 .
O3W Co1 O2W 177.54(10) . .
O3 Co1 O1W 87.83(9) . .
O5 Co1 O1W 91.83(9) 4_475 .
O3W Co1 O1W 88.35(9) . .
O2W Co1 O1W 90.50(9) . .
O3 Co1 O1W 92.50(9) . 4_575
O5 Co1 O1W 87.83(9) 4_475 4_575
O3W Co1 O1W 91.83(9) . 4_575
O2W Co1 O1W 89.31(9) . 4_575
O1W Co1 O1W 179.61(7) . 4_575
O8 Co2 O8 180.00(13) 3_666 .
O8 Co2 O4W 89.78(9) 3_666 .
O8 Co2 O4W 90.22(9) . .
O8 Co2 O4W 90.22(9) 3_666 3_666
O8 Co2 O4W 89.78(9) . 3_666
O4W Co2 O4W 180.0 . 3_666
O8 Co2 O5W 92.34(9) 3_666 3_666
O8 Co2 O5W 87.66(9) . 3_666
O4W Co2 O5W 88.49(9) . 3_666
O4W Co2 O5W 91.50(9) 3_666 3_666
O8 Co2 O5W 87.66(9) 3_666 .
O8 Co2 O5W 92.34(9) . .
O4W Co2 O5W 91.51(9) . .
O4W Co2 O5W 88.50(9) 3_666 .
O5W Co2 O5W 180.000(1) 3_666 .
O10 Co3 O10 180.0 1_656 3_566
O10 Co3 O6W 91.35(10) 1_656 .
O10 Co3 O6W 88.65(10) 3_566 .
O10 Co3 O6W 88.65(10) 1_656 3_667
O10 Co3 O6W 91.35(10) 3_566 3_667
O6W Co3 O6W 179.999(2) . 3_667
O10 Co3 O5W 87.76(9) 1_656 3_667
O10 Co3 O5W 92.24(9) 3_566 3_667
O6W Co3 O5W 89.04(9) . 3_667
O6W Co3 O5W 90.96(9) 3_667 3_667
O10 Co3 O5W 92.24(9) 1_656 .
O10 Co3 O5W 87.76(9) 3_566 .
O6W Co3 O5W 90.96(9) . .
O6W Co3 O5W 89.04(9) 3_667 .
O5W Co3 O5W 180.0 3_667 .
C2 C1 C14 119.5(3) . .
C2 C1 C15 117.3(3) . .
C14 C1 C15 123.1(3) . .
C3 C2 C1 120.5(3) . .
C3 C2 H2 119.8 . .
C1 C2 H2 119.8 . .
C2 C3 C4 121.0(3) . .
C2 C3 H3 119.5 . .
C4 C3 H3 119.5 . .
C3 C4 C5 119.0(3) . .
C3 C4 C16 117.7(3) . .
C5 C4 C16 123.2(3) . .
C4 C5 C14 120.0(3) . .
C4 C5 C6 120.2(3) . .
C14 C5 C6 119.6(3) . .
O1 C6 C5 121.0(3) . .
O1 C6 C7 119.6(3) . .
C5 C6 C7 119.2(3) . .
C8 C7 C12 120.4(3) . .
C8 C7 C6 120.0(3) . .
C12 C7 C6 119.4(3) . .
C9 C8 C7 119.0(3) . .
C9 C8 C17 117.2(3) . .
C7 C8 C17 123.8(3) . .
C10 C9 C8 120.7(3) . .
C10 C9 H9 119.6 . .
C8 C9 H9 119.6 . .
C9 C10 C11 120.8(3) . .
C9 C10 H10 119.6 . .
C11 C10 H10 119.6 . .
C10 C11 C12 119.4(3) . .
C10 C11 C18 116.5(3) . .
C12 C11 C18 124.0(3) . .
C11 C12 C7 119.8(3) . .
C11 C12 C13 119.7(3) . .
C7 C12 C13 120.4(3) . .
O2 C13 C14 120.4(3) . .
O2 C13 C12 120.8(3) . .
C14 C13 C12 118.7(3) . .
C1 C14 C5 119.9(3) . .
C1 C14 C13 119.7(3) . .
C5 C14 C13 120.3(3) . .
O4 C15 O3 125.3(3) . .
O4 C15 C1 119.9(3) . .
O3 C15 C1 114.6(3) . .
O6 C16 O5 124.8(3) . .
O6 C16 C4 120.6(3) . .
O5 C16 C4 114.3(3) . .
O7 C17 O8 125.6(3) . .
O7 C17 C8 119.6(3) . .
O8 C17 C8 114.7(3) . .
O9 C18 O10 124.3(3) . .
O9 C18 C11 119.9(3) . .
O10 C18 C11 115.5(3) . .
C15 O3 Co1 126.8(2) . .
C16 O5 Co1 128.4(2) . 4_676
C17 O8 Co2 129.7(2) . .
C18 O10 Co3 124.6(2) . 1_454
Co1 O1W Co1 129.41(11) . 4_576
Co1 O1W H1C 100.0 . .
Co1 O1W H1C 110.3 4_576 .
Co1 O1W H1D 109.5 . .
Co1 O1W H1D 95.1 4_576 .
H1C O1W H1D 112.8 . .
Co1 O2W H2C 109.1 . .
Co1 O2W H2D 117.6 . .
H2C O2W H2D 108.5 . .
Co1 O3W H3C 121.6 . .
Co1 O3W H3D 114.2 . .
H3C O3W H3D 109.9 . .
Co2 O4W H4C 114.1 . .
Co2 O4W H4D 113.9 . .
H4C O4W H4D 111.4 . .
Co2 O5W Co3 128.96(11) . .
Co2 O5W H5C 105.5 . .
Co3 O5W H5C 99.7 . .
Co2 O5W H5D 98.5 . .
Co3 O5W H5D 111.7 . .
H5C O5W H5D 112.4 . .
Co3 O6W H6C 121.5 . .
Co3 O6W H6D 110.4 . .
H6C O6W H6D 110.9 . .
H7C O7W H7D 108.3 . .
H8C O8W H8D 107.2 . .
H9C O9W H9F 103.8 . .
H10C O10W H10D 112.1 . .
H11C O11W H11D 111.1 . .
H12C O12W H12D 102.0 . .

loop_
_geom_bond_atom_site_label_1
_geom_bond_atom_site_label_2
_geom_bond_distance
_geom_bond_site_symmetry_2
Co1 O3 2.032(2) .
Co1 O5 2.044(2) 4_475
Co1 O3W 2.066(2) .
Co1 O2W 2.069(2) .
Co1 O1W 2.185(2) .
Co1 O1W 2.186(2) 4_575
Co2 O8 2.045(2) 3_666
Co2 O8 2.045(2) .
Co2 O4W 2.092(2) .
Co2 O4W 2.092(2) 3_666
Co2 O5W 2.181(2) 3_666
Co2 O5W 2.181(2) .
Co3 O10 2.033(2) 1_656
Co3 O10 2.033(2) 3_566
Co3 O6W 2.073(2) .
Co3 O6W 2.073(2) 3_667
Co3 O5W 2.198(2) 3_667
Co3 O5W 2.198(2) .
C1 C2 1.392(5) .
C1 C14 1.397(4) .
C1 C15 1.515(4) .
C2 C3 1.383(5) .
C2 H2 0.9300 .
C3 C4 1.393(5) .
C3 H3 0.9300 .
C4 C5 1.401(5) .
C4 C16 1.514(5) .
C5 C14 1.409(5) .
C5 C6 1.479(5) .
C6 O1 1.223(4) .
C6 C7 1.486(4) .
C7 C8 1.397(5) .
C7 C12 1.407(5) .
C8 C9 1.392(5) .
C8 C17 1.509(5) .
C9 C10 1.386(5) .
C9 H9 0.9300 .
C10 C11 1.387(5) .
C10 H10 0.9300 .
C11 C12 1.397(5) .
C11 C18 1.511(5) .
C12 C13 1.488(4) .
C13 O2 1.214(4) .
C13 C14 1.487(4) .
C15 O4 1.236(4) .
C15 O3 1.275(4) .
C16 O6 1.237(4) .
C16 O5 1.273(4) .
C17 O7 1.243(4) .
C17 O8 1.277(4) .
C18 O9 1.229(4) .
C18 O10 1.280(4) .
O5 Co1 2.044(2) 4_676
O10 Co3 2.033(2) 1_454
O1W Co1 2.186(2) 4_576
O1W H1C 0.8500 .
O1W H1D 0.8500 .
O2W H2C 0.8500 .
O2W H2D 0.8501 .
O3W H3C 0.8500 .
O3W H3D 0.8500 .
O4W H4C 0.8499 .
O4W H4D 0.8499 .
O5W H5C 0.8500 .
O5W H5D 0.8500 .
O6W H6C 0.8500 .
O6W H6D 0.8500 .
O7W H7C 0.8501 .
O7W H7D 0.8500 .
O8W H8C 0.8497 .
O8W H8D 0.8505 .
O9W H9C 0.8501 .
O9W H9F 0.8483 .
O10W H10C 0.8503 .
O10W H10D 0.8500 .
O11W H11C 0.8500 .
O11W H11D 0.8500 .
O12W H12C 0.8501 .
O12W H12D 0.8546 .

loop_
_geom_torsion_atom_site_label_1
_geom_torsion_atom_site_label_2
_geom_torsion_atom_site_label_3
_geom_torsion_atom_site_label_4
_geom_torsion
_geom_torsion_site_symmetry_1
_geom_torsion_site_symmetry_4
C14 C1 C2 C3 -1.0(5) . .
C15 C1 C2 C3 -179.8(3) . .
C1 C2 C3 C4 1.4(6) . .
C2 C3 C4 C5 0.5(5) . .
C2 C3 C4 C16 -177.8(3) . .
C3 C4 C5 C14 -2.8(5) . .
C16 C4 C5 C14 175.4(3) . .
C3 C4 C5 C6 171.6(3) . .
C16 C4 C5 C6 -10.2(5) . .
C4 C5 C6 O1 -14.8(5) . .
C14 C5 C6 O1 159.7(3) . .
C4 C5 C6 C7 169.7(3) . .
C14 C5 C6 C7 -15.8(5) . .
O1 C6 C7 C8 14.5(5) . .
C5 C6 C7 C8 -169.9(3) . .
O1 C6 C7 C12 -160.6(3) . .
C5 C6 C7 C12 15.0(5) . .
C12 C7 C8 C9 1.3(5) . .
C6 C7 C8 C9 -173.8(3) . .
C12 C7 C8 C17 -177.2(3) . .
C6 C7 C8 C17 7.7(5) . .
C7 C8 C9 C10 0.5(5) . .
C17 C8 C9 C10 179.1(3) . .
C8 C9 C10 C11 -0.9(6) . .
C9 C10 C11 C12 -0.6(5) . .
C9 C10 C11 C18 175.8(3) . .
C10 C11 C12 C7 2.4(5) . .
C18 C11 C12 C7 -173.7(3) . .
C10 C11 C12 C13 -174.1(3) . .
C18 C11 C12 C13 9.7(5) . .
C8 C7 C12 C11 -2.8(5) . .
C6 C7 C12 C11 172.3(3) . .
C8 C7 C12 C13 173.7(3) . .
C6 C7 C12 C13 -11.1(5) . .
C11 C12 C13 O2 8.3(5) . .
C7 C12 C13 O2 -168.2(3) . .
C11 C12 C13 C14 -175.5(3) . .
C7 C12 C13 C14 8.0(5) . .
C2 C1 C14 C5 -1.3(5) . .
C15 C1 C14 C5 177.4(3) . .
C2 C1 C14 C13 174.7(3) . .
C15 C1 C14 C13 -6.7(5) . .
C4 C5 C14 C1 3.2(5) . .
C6 C5 C14 C1 -171.3(3) . .
C4 C5 C14 C13 -172.7(3) . .
C6 C5 C14 C13 12.8(5) . .
O2 C13 C14 C1 -8.5(5) . .
C12 C13 C14 C1 175.3(3) . .
O2 C13 C14 C5 167.4(3) . .
C12 C13 C14 C5 -8.8(5) . .
C2 C1 C15 O4 100.3(4) . .
C14 C1 C15 O4 -78.4(4) . .
C2 C1 C15 O3 -75.4(4) . .
C14 C1 C15 O3 106.0(4) . .
C3 C4 C16 O6 112.7(4) . .
C5 C4 C16 O6 -65.5(5) . .
C3 C4 C16 O5 -62.1(4) . .
C5 C4 C16 O5 119.7(4) . .
C9 C8 C17 O7 -106.0(4) . .
C7 C8 C17 O7 72.6(5) . .
C9 C8 C17 O8 69.1(4) . .
C7 C8 C17 O8 -112.4(4) . .
C10 C11 C18 O9 -105.8(4) . .
C12 C11 C18 O9 70.5(5) . .
C10 C11 C18 O10 68.1(4) . .
C12 C11 C18 O10 -115.7(4) . .
O4 C15 O3 Co1 -24.7(5) . .
C1 C15 O3 Co1 150.7(2) . .
O5 Co1 O3 C15 -87(7) 4_475 .
O3W Co1 O3 C15 118.9(3) . .
O2W Co1 O3 C15 -62.4(3) . .
O1W Co1 O3 C15 -152.9(3) . .
O1W Co1 O3 C15 26.9(3) 4_575 .
O6 C16 O5 Co1 -25.4(5) . 4_676
C4 C16 O5 Co1 149.2(2) . 4_676
O7 C17 O8 Co2 17.0(5) . .
C8 C17 O8 Co2 -157.7(2) . .
O8 Co2 O8 C17 91(7) 3_666 .
O4W Co2 O8 C17 -105.9(3) . .
O4W Co2 O8 C17 74.1(3) 3_666 .
O5W Co2 O8 C17 165.6(3) 3_666 .
O5W Co2 O8 C17 -14.4(3) . .
O9 C18 O10 Co3 29.0(5) . 1_454
C11 C18 O10 Co3 -144.6(2) . 1_454
O3 Co1 O1W Co1 -53.81(14) . 4_576
O5 Co1 O1W Co1 126.96(14) 4_475 4_576
O3W Co1 O1W Co1 39.45(14) . 4_576
O2W Co1 O1W Co1 -142.72(14) . 4_576
O1W Co1 O1W Co1 157(17) 4_575 4_576
O8 Co2 O5W Co3 -54.73(13) 3_666 .
O8 Co2 O5W Co3 125.27(13) . .
O4W Co2 O5W Co3 -144.44(13) . .
O4W Co2 O5W Co3 35.55(13) 3_666 .
O5W Co2 O5W Co3 -175(25) 3_666 .
O10 Co3 O5W Co2 127.70(14) 1_656 .
O10 Co3 O5W Co2 -52.30(14) 3_566 .
O6W Co3 O5W Co2 -140.91(14) . .
O6W Co3 O5W Co2 39.09(14) 3_667 .
O5W Co3 O5W Co2 174(35) 3_667 .
